data_9001604
loop_
_publ_author_name
'Hawthorne, F. C.'
'Ungaretti, L.'
'Oberti, R.'
'Cannillo, E.'

_publ_section_title
;
 The mechanism of Li incorporation in amphiboles
 Sample: A2
;
_journal_name_full 'American Mineralogist'
_journal_page_first 443
_journal_page_last 451
_journal_volume 79
_journal_year 1994
_chemical_compound_source 'Kajlidongri, Madhya Pradesh, India'
_chemical_formula_sum
;Al0.26 Ca0.04 F0.48 Fe1.42 H1.28 K0.2 Li0.74 Mg2.24 Mn0.42 Na2.71 O23.5
 Si7.92
;
_chemical_name_mineral Leakeite
_space_group_IT_number 12
_symmetry_space_group_name_Hall '-C 2y'
_symmetry_space_group_name_H-M 'C 1 2/m 1'
_cell_angle_alpha 90
_cell_angle_beta 104.10
_cell_angle_gamma 90
_cell_formula_units_Z 2
_cell_length_a 9.790
_cell_length_b 17.848
_cell_length_c 5.287
_cell_volume 895.975
_database_code_amcsd 0001656
_exptl_crystal_density_diffrn 3.149
_cod_original_formula_sum 'Si7.92 Al.26 Mg2.24 Fe1.42 Mn.42 Li.74 Na2.71 Ca.04 K.2 H1.28 O23.5 F.48'
_cod_database_code 9001604

loop_
_space_group_symop_operation_xyz
x,y,z
1/2+x,1/2+y,z
x,-y,z
1/2+x,1/2-y,z
-x,y,-z
1/2-x,1/2+y,-z
-x,-y,-z
1/2-x,1/2-y,-z

loop_
_atom_site_label
_atom_site_fract_x
_atom_site_fract_y
_atom_site_fract_z
_atom_site_occupancy
_atom_site_U_iso_or_equiv
_atom_site_type_symbol
_atom_site_attached_hydrogens
Si1 0.27850 0.08620 0.29340 0.99000 0.00545 Si 0
Al1_1 0.27850 0.08620 0.29340 0.01000 0.00545 Al 0
Si2 0.28890 0.17120 0.80230 0.99000 0.00545 Si 0
Al2_1 0.28890 0.17120 0.80230 0.01000 0.00545 Al 0
Mg1 0.00000 0.08650 0.50000 0.83000 0.00684 Mg 0
Al1_2 0.00000 0.08650 0.50000 0.04000 0.00684 Al 0
Fe1 0.00000 0.08650 0.50000 0.10000 0.00684 Fe 0
Mn1 0.00000 0.08650 0.50000 0.03000 0.00684 Mn 0
Mg2 0.00000 0.17960 0.00000 0.16000 0.00608 Mg 0
Al2_2 0.00000 0.17960 0.00000 0.05000 0.00608 Al 0
Fe2 0.00000 0.17960 0.00000 0.61000 0.00608 Fe 0
Mn2 0.00000 0.17960 0.00000 0.18000 0.00608 Mn 0
Li3 0.00000 0.00000 0.00000 0.74000 0.01001 Li 0
Mg3 0.00000 0.00000 0.00000 0.26000 0.01001 Mg 0
Na4 0.00000 0.27640 0.50000 0.98000 0.01444 Na 0
Ca4 0.00000 0.27640 0.50000 0.02000 0.01444 Ca 0
NaA 0.00000 0.50000 0.00000 0.15000 0.03812 Na 0
KA 0.00000 0.50000 0.00000 0.04000 0.03812 K 0
NaAm 0.04800 0.50000 0.10280 0.15000 0.02888 Na 0
KAm 0.04800 0.50000 0.10280 0.04000 0.02888 K 0
NaA2 0.00000 0.47440 0.00000 0.15000 0.06168 Na 0
KA2 0.00000 0.47440 0.00000 0.04000 0.06168 K 0
H 0.18260 0.00000 0.73350 0.64000 0.03230 H 0
O1 0.11020 0.09050 0.21460 1.00000 0.00823 O 0
O2 0.11860 0.16940 0.73150 1.00000 0.00836 O 0
O3 0.11150 0.00000 0.70020 0.11000 0.01216 O 0
O-h3 0.11150 0.00000 0.70020 0.64000 0.01216 O 0
F3 0.11150 0.00000 0.70020 0.24000 0.01216 F 0
O4 0.36320 0.25040 0.80180 1.00000 0.01026 O 0
O5 0.34970 0.12850 0.08510 1.00000 0.00975 O 0
O6 0.34350 0.11920 0.58450 1.00000 0.00925 O 0
O7 0.33480 0.00000 0.29630 1.00000 0.01178 O 0

loop_
_cod_changelog_entry_id
_cod_changelog_entry_author
_cod_changelog_entry_date
_cod_changelog_entry_text
1
;cod-tools version 3.8.0
Id: cif_guess_AMCSD_atom_types 9581 2023-05-17 12:35:41Z saulius
;
2023-05-23T09:14:03+03:00
;Derived atom types and hydrogen counts
from atom names that follow the AMCSD naming convention
(Wat == water, O-H == hydroxyl).
;
2
;cod-tools version 3.10.1
Id: cif_fix_AMCSD_atom_labels 10224 2024-08-07 11:09:31Z saulius
;
2024-08-07T19:38:15+03:00
;Changed the following '_atom_site_label' values:
the first duplicated label 'Al1'  converted to 'Al1_1'
duplicated label 'Al1' at index 5 converted to 'Al1_2'
the first duplicated label 'Al2'  converted to 'Al2_1'
duplicated label 'Al2' at index 9 converted to 'Al2_2'
;

loop_
_cod_related_entry_id
_cod_related_entry_database
_cod_related_entry_code
1 AMCSD 0001656
